data_7059866
loop_
_publ_author_name
'Drescher, Wiebke'
'Borner, Corinna'
'Kleeberg, Christian'

_publ_section_title
;
 Stability and decomposition of copper(i) boryl complexes:
 [(IDipp)Cu--Bneop], [(IDipp*)Cu--Bneop] and copper clusters
;
_journal_issue 33
_journal_name_full 'New Journal of Chemistry'
_journal_page_first 14957
_journal_page_last 14964
_journal_paper_doi 10.1039/D0NJ03166F
_journal_volume 45
_journal_year 2021
_chemical_formula_moiety 'C74 H66 B Cu N2 O2'
_chemical_formula_sum 'C74 H66 B Cu N2 O2'
_chemical_formula_weight 1089.63
_space_group_crystal_system orthorhombic
_space_group_IT_number 61
_space_group_name_Hall '-P 2ac 2ab'
_space_group_name_H-M_alt 'P b c a'
_atom_sites_solution_hydrogens geom
_atom_sites_solution_primary iterative
_atom_sites_solution_secondary difmap
_audit_creation_method SHELXL-2018/3
_audit_update_record
;
2020-06-05 deposited with the CCDC.	2020-07-28 downloaded from the CCDC.
;
_cell_angle_alpha 90
_cell_angle_beta 90
_cell_angle_gamma 90
_cell_formula_units_Z 8
_cell_length_a 10.83810(10)
_cell_length_b 25.8186(2)
_cell_length_c 41.5657(3)
_cell_measurement_reflns_used 100328
_cell_measurement_temperature 100(2)
_cell_measurement_theta_max 77.5270
_cell_measurement_theta_min 3.4140
_cell_volume 11631.10(16)
_computing_cell_refinement
;
 CrysAlisPro 1.171.40.50a (Rigaku Oxford Diffraction, 2018)
;
_computing_data_collection
;
 CrysAlisPro 1.171.40.50a (Rigaku Oxford Diffraction, 2018)
;
_computing_data_reduction
;
 CrysAlisPro 1.171.40.50a (Rigaku Oxford Diffraction, 2018)
;
_computing_molecular_graphics
;
 K. Brandenburg, 2017, Diamond 4.4.1, Crystal Impact GbR, Bonn, Germany.
;
_computing_publication_material
;
 WinGX v2014.1 (L. J. Farrugia, J. Appl. Cryst., 2012, 45, 849-854.)
;
_computing_structure_refinement
;
 SHELXL-2018/3 (G. M. Sheldrick, Acta Cryst., 2015, A71, 3--8)
;
_computing_structure_solution
;
 SHELXT (Ver. 2018/2) (G. M. Sheldrick, Acta Cryst., 2015, A71, 3--8)
;
_diffrn_ambient_environment N~2~
_diffrn_ambient_temperature 100(2)
_diffrn_detector 'CCD plate'
_diffrn_detector_type HyPix
_diffrn_measured_fraction_theta_full 0.998
_diffrn_measured_fraction_theta_max 0.993
_diffrn_measurement_device 'four-circle diffractometer'
_diffrn_measurement_device_type 'XtaLAB Synergy, Single source at home/near, HyPix'
_diffrn_measurement_method \w-scan
_diffrn_radiation_monochromator mirror
_diffrn_radiation_probe x-ray
_diffrn_radiation_type CuK\a
_diffrn_radiation_wavelength 1.54184
_diffrn_reflns_av_R_equivalents 0.0377
_diffrn_reflns_av_unetI/netI 0.0151
_diffrn_reflns_Laue_measured_fraction_full 0.998
_diffrn_reflns_Laue_measured_fraction_max 0.993
_diffrn_reflns_limit_h_max 13
_diffrn_reflns_limit_h_min -13
_diffrn_reflns_limit_k_max 32
_diffrn_reflns_limit_k_min -32
_diffrn_reflns_limit_l_max 51
_diffrn_reflns_limit_l_min -43
_diffrn_reflns_number 187069
_diffrn_reflns_point_group_measured_fraction_full 0.998
_diffrn_reflns_point_group_measured_fraction_max 0.993
_diffrn_reflns_theta_full 77.000
_diffrn_reflns_theta_max 77.834
_diffrn_reflns_theta_min 3.424
_diffrn_source 'micro-focus sealed X-ray tube'
_diffrn_source_type 'PhotonJet (Cu) X-ray Source'
_exptl_absorpt_coefficient_mu 0.905
_exptl_absorpt_correction_T_max 1.00000
_exptl_absorpt_correction_T_min 0.79516
_exptl_absorpt_correction_type multi-scan
_exptl_absorpt_process_details
;
 CrysAlisPro 1.171.40.50a (Rigaku Oxford Diffraction, 2019)
 Empirical absorption correction using spherical harmonics,
 implemented in SCALE3 ABSPACK scaling algorithm.
 
 Empirical correction (ABSPACK) includes:
   - Absorption correction using spherical harmonics
   - Frame scaling
;
_exptl_crystal_colour 'clear colourless'
_exptl_crystal_density_diffrn 1.245
_exptl_crystal_description 'fragemnt of lath'
_exptl_crystal_F_000 4592
_exptl_crystal_recrystallization_method
;
 Slow evaporation of solution in diethylether at ambient temperature.
;
_exptl_crystal_size_max 0.161
_exptl_crystal_size_mid 0.122
_exptl_crystal_size_min 0.051
_refine_diff_density_max 0.536
_refine_diff_density_min -0.885
_refine_diff_density_rms 0.049
_refine_ls_extinction_method none
_refine_ls_goodness_of_fit_ref 1.030
_refine_ls_hydrogen_treatment constr
_refine_ls_matrix_type full
_refine_ls_number_parameters 725
_refine_ls_number_reflns 12343
_refine_ls_number_restraints 0
_refine_ls_restrained_S_all 1.030
_refine_ls_R_factor_all 0.0458
_refine_ls_R_factor_gt 0.0423
_refine_ls_shift/su_max 0.005
_refine_ls_shift/su_mean 0.000
_refine_ls_structure_factor_coef Fsqd
_refine_ls_weighting_details 'w=1/[\s^2^(Fo^2^)+(0.0538P)^2^+9.0962P] where P=(Fo^2^+2Fc^2^)/3'
_refine_ls_weighting_scheme calc
_refine_ls_wR_factor_gt 0.1117
_refine_ls_wR_factor_ref 0.1151
_reflns_Friedel_coverage 0.000
_reflns_number_gt 11299
_reflns_number_total 12343
_reflns_threshold_expression 'I > 2\s(I)'
_cod_data_source_file d0nj03166f2.cif
_cod_data_source_block wo94wo
_cod_depositor_comments 'Adding full bibliography for 7059863--7059868.cif.'
_cod_original_cell_volume 11631.11(16)
_cod_database_code 7059866
_shelx_shelxl_version_number 2018/3
_shelx_space_group_comment
;
The symmetry employed for this shelxl refinement is uniquely defined
by the following loop, which should always be used as a source of
symmetry information in preference to the above space-group names.
They are only intended as comments.
;

loop_
_space_group_symop_operation_xyz
'x, y, z'
'-x+1/2, -y, z+1/2'
'-x, y+1/2, -z+1/2'
'x+1/2, -y+1/2, -z'
'-x, -y, -z'
'x-1/2, y, -z-1/2'
'x, -y-1/2, z-1/2'
'-x-1/2, y-1/2, z'

loop_
_atom_site_label
_atom_site_type_symbol
_atom_site_fract_x
_atom_site_fract_y
_atom_site_fract_z
_atom_site_U_iso_or_equiv
_atom_site_adp_type
_atom_site_occupancy
_atom_site_site_symmetry_order
_atom_site_calc_flag
_atom_site_refinement_flags_posn
_atom_site_refinement_flags_adp
_atom_site_refinement_flags_occupancy
_atom_site_disorder_assembly
_atom_site_disorder_group
C1 C 0.26945(14) 0.55747(5) 0.61704(3) 0.0205(3) Uani 1 1 d . . . . .
C2 C 0.45592(14) 0.52747(6) 0.60004(4) 0.0237(3) Uani 1 1 d . . . . .
H2 H 0.540869 0.518410 0.600239 0.028 Uiso 1 1 calc R U . . .
C3 C 0.37699(14) 0.52173(6) 0.57536(4) 0.0223(3) Uani 1 1 d . . . . .
H3 H 0.395035 0.507834 0.554723 0.027 Uiso 1 1 calc R U . . .
C4 C 0.43918(14) 0.56000(6) 0.65663(3) 0.0224(3) Uani 1 1 d . . . . .
C5 C 0.43826(15) 0.52048(6) 0.67971(4) 0.0242(3) Uani 1 1 d . . . . .
C6 C 0.49209(16) 0.53084(6) 0.70932(4) 0.0283(3) Uani 1 1 d . . . . .
H6 H 0.490500 0.504866 0.725505 0.034 Uiso 1 1 calc R U . . .
C7 C 0.54861(17) 0.57830(6) 0.71608(4) 0.0292(3) Uani 1 1 d . . . . .
C8 C 0.54092(16) 0.61725(6) 0.69307(4) 0.0281(3) Uani 1 1 d . . . . .
H8 H 0.574061 0.650409 0.697920 0.034 Uiso 1 1 calc R U . . .
C9 C 0.48637(15) 0.60934(6) 0.66319(4) 0.0241(3) Uani 1 1 d . . . . .
C10 C 0.38061(15) 0.46781(6) 0.67236(4) 0.0244(3) Uani 1 1 d . . . . .
H10 H 0.306197 0.474440 0.658738 0.029 Uiso 1 1 calc R U . . .
C11 C 0.46443(16) 0.43221(6) 0.65328(4) 0.0262(3) Uani 1 1 d . . . . .
C12 C 0.41052(19) 0.39249(6) 0.63533(4) 0.0324(4) Uani 1 1 d . . . . .
H12 H 0.323279 0.390865 0.633359 0.039 Uiso 1 1 calc R U . . .
C13 C 0.4827(2) 0.35553(7) 0.62040(4) 0.0422(5) Uani 1 1 d . . . . .
H13 H 0.444921 0.328771 0.608199 0.051 Uiso 1 1 calc R U . . .
C14 C 0.6100(2) 0.35735(8) 0.62316(5) 0.0475(5) Uani 1 1 d . . . . .
H14 H 0.659515 0.331591 0.613183 0.057 Uiso 1 1 calc R U . . .
C15 C 0.6647(2) 0.39702(8) 0.64059(5) 0.0436(5) Uani 1 1 d . . . . .
H15 H 0.752044 0.398633 0.642363 0.052 Uiso 1 1 calc R U . . .
C16 C 0.59200(17) 0.43446(7) 0.65548(4) 0.0334(4) Uani 1 1 d . . . . .
H16 H 0.629995 0.461717 0.667212 0.040 Uiso 1 1 calc R U . . .
C17 C 0.33573(15) 0.44026(6) 0.70278(4) 0.0246(3) Uani 1 1 d . . . . .
C18 C 0.39465(17) 0.39724(6) 0.71560(4) 0.0298(3) Uani 1 1 d . . . . .
H18 H 0.466209 0.383854 0.705346 0.036 Uiso 1 1 calc R U . . .
C19 C 0.34992(19) 0.37341(7) 0.74339(4) 0.0369(4) Uani 1 1 d . . . . .
H19 H 0.391416 0.344060 0.751922 0.044 Uiso 1 1 calc R U . . .
C20 C 0.2472(2) 0.39193(8) 0.75838(4) 0.0423(5) Uani 1 1 d . . . . .
H20 H 0.217411 0.375792 0.777391 0.051 Uiso 1 1 calc R U . . .
C21 C 0.1873(2) 0.43394(9) 0.74582(6) 0.0526(6) Uani 1 1 d . . . . .
H21 H 0.115178 0.446714 0.756098 0.063 Uiso 1 1 calc R U . . .
C22 C 0.23078(19) 0.45814(7) 0.71822(5) 0.0411(4) Uani 1 1 d . . . . .
H22 H 0.188032 0.487281 0.709823 0.049 Uiso 1 1 calc R U . . .
C23 C 0.6164(2) 0.58569(7) 0.74741(4) 0.0367(4) Uani 1 1 d . . . . .
H23A H 0.640948 0.622055 0.749588 0.055 Uiso 1 1 calc R U . . .
H23B H 0.690095 0.563687 0.747665 0.055 Uiso 1 1 calc R U . . .
H23C H 0.562306 0.576128 0.765339 0.055 Uiso 1 1 calc R U . . .
C24 C 0.47807(15) 0.65256(6) 0.63815(4) 0.0257(3) Uani 1 1 d . . . . .
H24 H 0.402657 0.645177 0.625068 0.031 Uiso 1 1 calc R U . . .
C25 C 0.45716(16) 0.70557(6) 0.65371(4) 0.0274(3) Uani 1 1 d . . . . .
C26 C 0.33785(18) 0.72036(7) 0.66144(5) 0.0401(4) Uani 1 1 d . . . . .
H26 H 0.270932 0.697905 0.656617 0.048 Uiso 1 1 calc R U . . .
C27 C 0.3151(2) 0.76784(8) 0.67622(6) 0.0482(5) Uani 1 1 d . . . . .
H27 H 0.232856 0.777600 0.681277 0.058 Uiso 1 1 calc R U . . .
C28 C 0.4111(2) 0.80068(7) 0.68355(5) 0.0404(4) Uani 1 1 d . . . . .
H28 H 0.395653 0.832597 0.694174 0.048 Uiso 1 1 calc R U . . .
C29 C 0.5297(2) 0.78691(7) 0.67535(5) 0.0390(4) Uani 1 1 d . . . . .
H29 H 0.596079 0.809795 0.679935 0.047 Uiso 1 1 calc R U . . .
C30 C 0.55317(17) 0.73967(7) 0.66038(4) 0.0339(4) Uani 1 1 d . . . . .
H30 H 0.635306 0.730674 0.654680 0.041 Uiso 1 1 calc R U . . .
C31 C 0.58569(16) 0.65300(6) 0.61466(4) 0.0261(3) Uani 1 1 d . . . . .
C32 C 0.70172(18) 0.63318(7) 0.62173(4) 0.0354(4) Uani 1 1 d . . . . .
H32 H 0.715669 0.617135 0.641973 0.042 Uiso 1 1 calc R U . . .
C33 C 0.79743(19) 0.63646(7) 0.59973(5) 0.0407(4) Uani 1 1 d . . . . .
H33 H 0.876389 0.623039 0.605110 0.049 Uiso 1 1 calc R U . . .
C34 C 0.77868(19) 0.65921(7) 0.56991(5) 0.0373(4) Uani 1 1 d . . . . .
H34 H 0.843643 0.660686 0.554592 0.045 Uiso 1 1 calc R U . . .
C35 C 0.6641(2) 0.67971(8) 0.56280(5) 0.0431(4) Uani 1 1 d . . . . .
H35 H 0.650624 0.696042 0.542621 0.052 Uiso 1 1 calc R U . . .
C36 C 0.56885(18) 0.67661(7) 0.58483(4) 0.0366(4) Uani 1 1 d . . . . .
H36 H 0.490578 0.690826 0.579558 0.044 Uiso 1 1 calc R U . . .
C37 C 0.15163(13) 0.53917(6) 0.56758(3) 0.0194(3) Uani 1 1 d . . . . .
C38 C 0.12785(14) 0.57923(6) 0.54575(3) 0.0205(3) Uani 1 1 d . . . . .
C39 C 0.01692(14) 0.57772(6) 0.52883(3) 0.0217(3) Uani 1 1 d . . . . .
H39 H -0.001932 0.605046 0.514342 0.026 Uiso 1 1 calc R U . . .
C40 C -0.06716(14) 0.53737(6) 0.53252(3) 0.0216(3) Uani 1 1 d . . . . .
C41 C -0.03905(14) 0.49791(6) 0.55416(4) 0.0226(3) Uani 1 1 d . . . . .
H41 H -0.095366 0.470007 0.556684 0.027 Uiso 1 1 calc R U . . .
C42 C 0.06911(14) 0.49818(5) 0.57218(3) 0.0205(3) Uani 1 1 d . . . . .
C43 C 0.21962(15) 0.62359(6) 0.54104(4) 0.0237(3) Uani 1 1 d . . . . .
H43 H 0.276930 0.622420 0.559875 0.028 Uiso 1 1 calc R U . . .
C44 C 0.15115(15) 0.67529(6) 0.54323(4) 0.0252(3) Uani 1 1 d . . . . .
C45 C 0.10868(19) 0.68992(6) 0.57354(4) 0.0338(4) Uani 1 1 d . . . . .
H45 H 0.129469 0.669463 0.591743 0.041 Uiso 1 1 calc R U . . .
C46 C 0.0367(2) 0.73375(7) 0.57760(4) 0.0395(4) Uani 1 1 d . . . . .
H46 H 0.008078 0.742953 0.598424 0.047 Uiso 1 1 calc R U . . .
C47 C 0.00651(19) 0.76418(7) 0.55131(5) 0.0370(4) Uani 1 1 d . . . . .
H47 H -0.043703 0.794047 0.553935 0.044 Uiso 1 1 calc R U . . .
C48 C 0.05014(19) 0.75065(7) 0.52129(4) 0.0347(4) Uani 1 1 d . . . . .
H48 H 0.030510 0.771649 0.503230 0.042 Uiso 1 1 calc R U . . .
C49 C 0.12271(17) 0.70654(6) 0.51710(4) 0.0302(3) Uani 1 1 d . . . . .
H49 H 0.152725 0.697875 0.496313 0.036 Uiso 1 1 calc R U . . .
C50 C 0.29901(15) 0.61465(6) 0.51123(4) 0.0244(3) Uani 1 1 d . . . . .
C51 C 0.42675(16) 0.61279(7) 0.51441(4) 0.0334(4) Uani 1 1 d . . . . .
H51 H 0.462994 0.618534 0.534912 0.040 Uiso 1 1 calc R U . . .
C52 C 0.50228(17) 0.60268(8) 0.48811(5) 0.0404(4) Uani 1 1 d . . . . .
H52 H 0.589300 0.601663 0.490779 0.048 Uiso 1 1 calc R U . . .
C53 C 0.45135(17) 0.59412(7) 0.45813(5) 0.0350(4) Uani 1 1 d . . . . .
H53 H 0.502867 0.586977 0.440174 0.042 Uiso 1 1 calc R U . . .
C54 C 0.32444(17) 0.59605(6) 0.45449(4) 0.0318(4) Uani 1 1 d . . . . .
H54 H 0.288774 0.590440 0.433904 0.038 Uiso 1 1 calc R U . . .
C55 C 0.24892(16) 0.60613(6) 0.48077(4) 0.0273(3) Uani 1 1 d . . . . .
H55 H 0.161976 0.607241 0.477958 0.033 Uiso 1 1 calc R U . . .
C56 C -0.18672(15) 0.53743(6) 0.51413(4) 0.0278(3) Uani 1 1 d . . . . .
H56A H -0.253835 0.548533 0.528345 0.042 Uiso 1 1 calc R U . . .
H56B H -0.203788 0.502428 0.506166 0.042 Uiso 1 1 calc R U . . .
H56C H -0.180419 0.561358 0.495903 0.042 Uiso 1 1 calc R U . . .
C57 C 0.09297(14) 0.45625(6) 0.59723(3) 0.0215(3) Uani 1 1 d . . . . .
H57 H 0.180986 0.460515 0.603942 0.026 Uiso 1 1 calc R U . . .
C58 C 0.08384(15) 0.40219(6) 0.58252(4) 0.0232(3) Uani 1 1 d . . . . .
C59 C 0.18447(17) 0.38293(7) 0.56576(4) 0.0323(4) Uani 1 1 d . . . . .
H59 H 0.256511 0.403615 0.563652 0.039 Uiso 1 1 calc R U . . .
C60 C 0.1818(2) 0.33389(7) 0.55201(5) 0.0413(4) Uani 1 1 d . . . . .
H60 H 0.251255 0.321292 0.540478 0.050 Uiso 1 1 calc R U . . .
C61 C 0.0774(2) 0.30355(7) 0.55519(5) 0.0414(4) Uani 1 1 d . . . . .
H61 H 0.075279 0.269885 0.545980 0.050 Uiso 1 1 calc R U . . .
C62 C -0.0234(2) 0.32205(7) 0.57168(5) 0.0424(4) Uani 1 1 d . . . . .
H62 H -0.095075 0.301151 0.573776 0.051 Uiso 1 1 calc R U . . .
C63 C -0.02073(17) 0.37143(7) 0.58536(4) 0.0328(4) Uani 1 1 d . . . . .
H63 H -0.090752 0.384037 0.596665 0.039 Uiso 1 1 calc R U . . .
C64 C 0.01612(15) 0.46375(6) 0.62774(4) 0.0242(3) Uani 1 1 d . . . . .
C65 C 0.02692(18) 0.42776(7) 0.65255(4) 0.0353(4) Uani 1 1 d . . . . .
H65 H 0.077484 0.398066 0.649666 0.042 Uiso 1 1 calc R U . . .
C66 C -0.0351(2) 0.43471(8) 0.68133(5) 0.0419(4) Uani 1 1 d . . . . .
H66 H -0.027114 0.409615 0.697916 0.050 Uiso 1 1 calc R U . . .
C67 C -0.10847(19) 0.47785(7) 0.68620(4) 0.0378(4) Uani 1 1 d . . . . .
H67 H -0.150781 0.482542 0.706008 0.045 Uiso 1 1 calc R U . . .
C68 C -0.11934(19) 0.51385(7) 0.66196(5) 0.0364(4) Uani 1 1 d . . . . .
H68 H -0.168820 0.543797 0.665129 0.044 Uiso 1 1 calc R U . . .
C69 C -0.05825(17) 0.50668(6) 0.63280(4) 0.0310(3) Uani 1 1 d . . . . .
H69 H -0.067697 0.531571 0.616152 0.037 Uiso 1 1 calc R U . . .
C70 C -0.11706(18) 0.66196(8) 0.70792(5) 0.0426(4) Uani 1 1 d . . . . .
H70A H -0.120463 0.648894 0.730297 0.051 Uiso 1 1 calc R U . . .
H70B H -0.202153 0.661761 0.699263 0.051 Uiso 1 1 calc R U . . .
C71 C -0.06878(18) 0.71798(8) 0.70824(5) 0.0383(4) Uani 1 1 d . . . . .
C72 C -0.0497(2) 0.73284(8) 0.67317(5) 0.0414(4) Uani 1 1 d . . . . .
H72A H -0.130629 0.733951 0.662168 0.050 Uiso 1 1 calc R U . . .
H72B H -0.013077 0.767935 0.672082 0.050 Uiso 1 1 calc R U . . .
C73 C 0.05234(19) 0.72181(7) 0.72682(5) 0.0387(4) Uani 1 1 d . . . . .
H73A H 0.113720 0.698888 0.716972 0.058 Uiso 1 1 calc R U . . .
H73B H 0.038732 0.711400 0.749215 0.058 Uiso 1 1 calc R U . . .
H73C H 0.082348 0.757603 0.726207 0.058 Uiso 1 1 calc R U . . .
C74 C -0.1631(2) 0.75374(10) 0.72377(6) 0.0580(6) Uani 1 1 d . . . . .
H74A H -0.134269 0.789641 0.722299 0.087 Uiso 1 1 calc R U . . .
H74B H -0.173535 0.744243 0.746431 0.087 Uiso 1 1 calc R U . . .
H74C H -0.242279 0.750386 0.712571 0.087 Uiso 1 1 calc R U . . .
B1 B 0.03226(18) 0.64457(8) 0.66446(5) 0.0321(4) Uani 1 1 d . . . . .
N1 N 0.38957(12) 0.54915(5) 0.62512(3) 0.0207(2) Uani 1 1 d . . . . .
N2 N 0.26369(11) 0.54017(5) 0.58604(3) 0.0195(2) Uani 1 1 d . . . . .
O1 O -0.04296(13) 0.62805(5) 0.68924(3) 0.0392(3) Uani 1 1 d . . . . .
O2 O 0.02921(12) 0.69714(5) 0.65681(3) 0.0367(3) Uani 1 1 d . . . . .
Cu1 Cu 0.14659(2) 0.59535(2) 0.64126(2) 0.02590(8) Uani 1 1 d . . . . .

loop_
_atom_site_aniso_label
_atom_site_aniso_U_11
_atom_site_aniso_U_22
_atom_site_aniso_U_33
_atom_site_aniso_U_23
_atom_site_aniso_U_13
_atom_site_aniso_U_12
C1 0.0248(7) 0.0175(6) 0.0193(6) 0.0008(5) -0.0032(5) -0.0017(5)
C2 0.0232(7) 0.0219(7) 0.0261(7) 0.0003(6) 0.0000(6) 0.0006(6)
C3 0.0244(7) 0.0203(7) 0.0221(7) 0.0000(5) 0.0017(6) 0.0002(6)
C4 0.0253(7) 0.0205(7) 0.0212(7) -0.0010(5) -0.0051(6) -0.0004(6)
C5 0.0285(7) 0.0180(7) 0.0260(7) 0.0001(6) -0.0045(6) -0.0006(6)
C6 0.0383(9) 0.0207(7) 0.0259(7) 0.0030(6) -0.0077(7) -0.0021(6)
C7 0.0382(9) 0.0232(7) 0.0263(8) -0.0003(6) -0.0096(7) -0.0028(7)
C8 0.0351(8) 0.0201(7) 0.0290(8) -0.0001(6) -0.0090(7) -0.0041(6)
C9 0.0290(8) 0.0183(7) 0.0250(7) 0.0010(6) -0.0049(6) -0.0019(6)
C10 0.0298(8) 0.0188(7) 0.0247(7) -0.0004(6) -0.0048(6) -0.0023(6)
C11 0.0378(9) 0.0196(7) 0.0212(7) 0.0030(6) 0.0015(6) -0.0021(6)
C12 0.0489(10) 0.0227(8) 0.0256(8) -0.0007(6) -0.0005(7) -0.0042(7)
C13 0.0687(14) 0.0276(9) 0.0303(9) -0.0053(7) 0.0065(9) -0.0026(9)
C14 0.0711(15) 0.0349(10) 0.0365(10) -0.0023(8) 0.0206(10) 0.0103(10)
C15 0.0449(11) 0.0458(11) 0.0400(11) 0.0018(8) 0.0168(9) 0.0036(9)
C16 0.0390(9) 0.0301(8) 0.0310(8) 0.0010(7) 0.0070(7) -0.0040(7)
C17 0.0300(8) 0.0203(7) 0.0236(7) -0.0030(6) -0.0013(6) -0.0046(6)
C18 0.0342(9) 0.0280(8) 0.0271(8) 0.0024(6) 0.0019(7) -0.0005(7)
C19 0.0549(12) 0.0278(8) 0.0280(9) 0.0026(7) 0.0029(8) -0.0032(8)
C20 0.0604(12) 0.0348(9) 0.0317(9) -0.0036(7) 0.0151(9) -0.0120(9)
C21 0.0559(13) 0.0507(12) 0.0512(12) -0.0045(10) 0.0266(11) 0.0076(10)
C22 0.0473(11) 0.0324(9) 0.0435(10) -0.0018(8) 0.0106(9) 0.0104(8)
C23 0.0527(11) 0.0278(8) 0.0296(8) 0.0017(7) -0.0154(8) -0.0063(8)
C24 0.0309(8) 0.0183(7) 0.0278(7) 0.0027(6) -0.0086(6) -0.0014(6)
C25 0.0366(9) 0.0186(7) 0.0269(8) 0.0035(6) -0.0036(6) -0.0005(6)
C26 0.0389(10) 0.0274(9) 0.0539(11) 0.0011(8) 0.0086(9) -0.0043(7)
C27 0.0494(12) 0.0305(9) 0.0648(14) 0.0001(9) 0.0217(10) 0.0039(8)
C28 0.0610(12) 0.0207(8) 0.0395(10) 0.0015(7) 0.0092(9) 0.0034(8)
C29 0.0512(11) 0.0223(8) 0.0435(10) -0.0031(7) -0.0062(9) -0.0033(8)
C30 0.0366(9) 0.0239(8) 0.0411(9) -0.0030(7) -0.0059(7) -0.0003(7)
C31 0.0350(8) 0.0161(6) 0.0271(8) -0.0008(6) -0.0068(6) -0.0013(6)
C32 0.0404(10) 0.0309(8) 0.0348(9) 0.0078(7) -0.0052(8) 0.0056(7)
C33 0.0406(10) 0.0354(9) 0.0461(10) 0.0024(8) -0.0004(8) 0.0103(8)
C34 0.0446(10) 0.0310(9) 0.0363(9) -0.0050(7) 0.0044(8) -0.0003(8)
C35 0.0493(11) 0.0491(11) 0.0310(9) 0.0083(8) -0.0035(8) -0.0003(9)
C36 0.0386(9) 0.0394(10) 0.0319(9) 0.0090(7) -0.0066(7) 0.0027(8)
C37 0.0211(7) 0.0199(7) 0.0171(6) -0.0010(5) -0.0010(5) -0.0004(5)
C38 0.0258(7) 0.0183(7) 0.0176(6) -0.0002(5) 0.0009(5) -0.0015(5)
C39 0.0270(7) 0.0185(7) 0.0195(7) 0.0006(5) -0.0017(6) 0.0009(6)
C40 0.0227(7) 0.0216(7) 0.0204(7) -0.0009(5) -0.0019(6) 0.0007(6)
C41 0.0231(7) 0.0210(7) 0.0237(7) 0.0003(6) -0.0012(6) -0.0036(6)
C42 0.0240(7) 0.0178(6) 0.0196(6) 0.0006(5) -0.0002(5) -0.0005(5)
C43 0.0289(8) 0.0204(7) 0.0220(7) 0.0024(5) -0.0043(6) -0.0047(6)
C44 0.0332(8) 0.0190(7) 0.0234(7) -0.0008(6) -0.0016(6) -0.0070(6)
C45 0.0544(11) 0.0233(8) 0.0237(8) 0.0001(6) 0.0020(7) -0.0073(7)
C46 0.0633(13) 0.0241(8) 0.0313(9) -0.0054(7) 0.0119(8) -0.0046(8)
C47 0.0508(11) 0.0195(7) 0.0406(10) -0.0048(7) 0.0063(8) -0.0005(7)
C48 0.0514(11) 0.0213(7) 0.0314(8) 0.0011(6) -0.0022(8) 0.0000(7)
C49 0.0438(9) 0.0229(7) 0.0239(8) -0.0006(6) 0.0013(7) -0.0009(7)
C50 0.0285(8) 0.0172(7) 0.0274(7) 0.0041(6) 0.0003(6) -0.0039(6)
C51 0.0305(8) 0.0353(9) 0.0345(9) 0.0119(7) -0.0032(7) -0.0021(7)
C52 0.0262(8) 0.0437(10) 0.0512(11) 0.0189(9) 0.0056(8) 0.0051(7)
C53 0.0353(9) 0.0289(8) 0.0409(10) 0.0076(7) 0.0130(8) 0.0048(7)
C54 0.0375(9) 0.0265(8) 0.0314(8) -0.0012(6) 0.0066(7) -0.0053(7)
C55 0.0276(8) 0.0256(7) 0.0286(8) -0.0014(6) 0.0022(6) -0.0056(6)
C56 0.0267(8) 0.0270(8) 0.0296(8) 0.0025(6) -0.0060(6) -0.0019(6)
C57 0.0229(7) 0.0194(7) 0.0221(7) 0.0029(5) -0.0022(6) -0.0018(5)
C58 0.0273(8) 0.0201(7) 0.0221(7) 0.0030(5) -0.0037(6) 0.0009(6)
C59 0.0352(9) 0.0284(8) 0.0334(8) 0.0019(7) 0.0026(7) 0.0016(7)
C60 0.0527(12) 0.0331(9) 0.0382(10) -0.0043(8) 0.0052(9) 0.0118(8)
C61 0.0631(13) 0.0228(8) 0.0383(10) -0.0054(7) -0.0073(9) 0.0046(8)
C62 0.0486(11) 0.0257(9) 0.0528(11) -0.0051(8) -0.0072(9) -0.0079(8)
C63 0.0312(8) 0.0261(8) 0.0410(9) -0.0026(7) -0.0008(7) -0.0035(7)
C64 0.0276(7) 0.0219(7) 0.0233(7) 0.0016(6) -0.0006(6) -0.0036(6)
C65 0.0423(10) 0.0333(9) 0.0302(9) 0.0092(7) 0.0068(7) 0.0087(8)
C66 0.0546(12) 0.0405(10) 0.0307(9) 0.0107(8) 0.0104(8) 0.0066(9)
C67 0.0455(10) 0.0370(9) 0.0309(9) -0.0025(7) 0.0112(8) -0.0029(8)
C68 0.0449(10) 0.0241(8) 0.0402(9) -0.0028(7) 0.0107(8) -0.0002(7)
C69 0.0397(9) 0.0213(7) 0.0320(8) 0.0033(6) 0.0042(7) -0.0002(7)
C70 0.0328(9) 0.0523(12) 0.0426(10) -0.0082(9) 0.0071(8) -0.0079(8)
C71 0.0366(9) 0.0419(10) 0.0366(9) -0.0055(8) 0.0029(8) 0.0042(8)
C72 0.0453(11) 0.0411(10) 0.0379(10) 0.0001(8) -0.0019(8) 0.0146(9)
C73 0.0430(10) 0.0347(9) 0.0383(9) -0.0042(8) -0.0015(8) -0.0024(8)
C74 0.0529(13) 0.0665(15) 0.0545(13) -0.0168(11) 0.0056(11) 0.0199(12)
B1 0.0299(9) 0.0384(10) 0.0281(9) -0.0033(8) -0.0035(7) 0.0003(8)
N1 0.0235(6) 0.0180(6) 0.0206(6) -0.0004(4) -0.0026(5) -0.0006(5)
N2 0.0215(6) 0.0185(6) 0.0186(5) 0.0006(4) -0.0009(5) -0.0014(5)
O1 0.0418(7) 0.0380(7) 0.0378(7) -0.0098(5) 0.0069(6) -0.0056(6)
O2 0.0426(7) 0.0335(6) 0.0341(6) -0.0009(5) 0.0012(5) 0.0083(5)
Cu1 0.02691(13) 0.02982(14) 0.02096(12) -0.00284(9) -0.00058(9) 0.00149(9)

loop_
_atom_type_symbol
_atom_type_description
_atom_type_scat_dispersion_real
_atom_type_scat_dispersion_imag
_atom_type_scat_source
C C 0.0181 0.0091 'International Tables Vol C Tables 4.2.6.8 and 6.1.1.4'
H H 0.0000 0.0000 'International Tables Vol C Tables 4.2.6.8 and 6.1.1.4'
B B 0.0090 0.0039 'International Tables Vol C Tables 4.2.6.8 and 6.1.1.4'
N N 0.0311 0.0180 'International Tables Vol C Tables 4.2.6.8 and 6.1.1.4'
O O 0.0492 0.0322 'International Tables Vol C Tables 4.2.6.8 and 6.1.1.4'
Cu Cu -1.9646 0.5888 'International Tables Vol C Tables 4.2.6.8 and 6.1.1.4'

loop_
_geom_angle_atom_site_label_1
_geom_angle_atom_site_label_2
_geom_angle_atom_site_label_3
_geom_angle
_geom_angle_site_symmetry_1
_geom_angle_site_symmetry_3
_geom_angle_publ_flag
N1 C1 N2 103.00(12) . . ?
N1 C1 Cu1 127.56(10) . . ?
N2 C1 Cu1 128.68(11) . . ?
C3 C2 N1 106.79(13) . . ?
C2 C3 N2 106.30(13) . . ?
C9 C4 C5 122.16(14) . . ?
C9 C4 N1 119.33(13) . . ?
C5 C4 N1 118.51(13) . . ?
C6 C5 C4 117.64(14) . . ?
C6 C5 C10 121.40(14) . . ?
C4 C5 C10 120.95(13) . . ?
C5 C6 C7 122.08(15) . . ?
C8 C7 C6 117.99(14) . . ?
C8 C7 C23 122.14(15) . . ?
C6 C7 C23 119.86(15) . . ?
C9 C8 C7 122.24(15) . . ?
C8 C9 C4 117.60(14) . . ?
C8 C9 C24 121.72(14) . . ?
C4 C9 C24 120.68(13) . . ?
C11 C10 C5 113.53(13) . . ?
C11 C10 C17 109.92(12) . . ?
C5 C10 C17 112.23(12) . . ?
C16 C11 C12 118.89(16) . . ?
C16 C11 C10 122.51(15) . . ?
C12 C11 C10 118.30(16) . . ?
C13 C12 C11 120.69(19) . . ?
C12 C13 C14 120.24(19) . . ?
C13 C14 C15 119.61(19) . . ?
C14 C15 C16 120.2(2) . . ?
C11 C16 C15 120.40(18) . . ?
C22 C17 C18 117.83(16) . . ?
C22 C17 C10 119.27(15) . . ?
C18 C17 C10 122.90(15) . . ?
C17 C18 C19 120.71(17) . . ?
C20 C19 C18 120.51(18) . . ?
C19 C20 C21 119.45(17) . . ?
C20 C21 C22 120.74(19) . . ?
C17 C22 C21 120.75(18) . . ?
C31 C24 C9 113.41(13) . . ?
C31 C24 C25 112.22(13) . . ?
C9 C24 C25 111.95(13) . . ?
C26 C25 C30 118.51(16) . . ?
C26 C25 C24 118.85(15) . . ?
C30 C25 C24 122.64(16) . . ?
C25 C26 C27 120.65(19) . . ?
C28 C27 C26 120.4(2) . . ?
C27 C28 C29 119.48(17) . . ?
C28 C29 C30 120.47(18) . . ?
C25 C30 C29 120.46(18) . . ?
C32 C31 C36 117.90(17) . . ?
C32 C31 C24 123.75(14) . . ?
C36 C31 C24 118.28(15) . . ?
C33 C32 C31 121.04(16) . . ?
C32 C33 C34 120.41(18) . . ?
C35 C34 C33 119.01(18) . . ?
C36 C35 C34 120.48(18) . . ?
C35 C36 C31 121.14(18) . . ?
C42 C37 C38 122.01(13) . . ?
C42 C37 N2 118.76(13) . . ?
C38 C37 N2 119.24(13) . . ?
C39 C38 C37 117.72(13) . . ?
C39 C38 C43 121.17(13) . . ?
C37 C38 C43 121.11(13) . . ?
C40 C39 C38 122.02(13) . . ?
C39 C40 C41 118.37(14) . . ?
C39 C40 C56 120.47(13) . . ?
C41 C40 C56 121.14(14) . . ?
C42 C41 C40 121.89(14) . . ?
C41 C42 C37 117.97(13) . . ?
C41 C42 C57 120.47(13) . . ?
C37 C42 C57 121.49(13) . . ?
C50 C43 C38 110.94(12) . . ?
C50 C43 C44 117.01(12) . . ?
C38 C43 C44 109.28(13) . . ?
C49 C44 C45 118.46(15) . . ?
C49 C44 C43 124.63(14) . . ?
C45 C44 C43 116.80(14) . . ?
C46 C45 C44 121.19(16) . . ?
C45 C46 C47 120.05(16) . . ?
C48 C47 C46 119.26(17) . . ?
C47 C48 C49 120.85(17) . . ?
C44 C49 C48 120.15(16) . . ?
C51 C50 C55 117.90(15) . . ?
C51 C50 C43 119.28(15) . . ?
C55 C50 C43 122.77(14) . . ?
C52 C51 C50 121.17(17) . . ?
C53 C52 C51 120.29(17) . . ?
C52 C53 C54 119.33(17) . . ?
C53 C54 C55 120.40(17) . . ?
C54 C55 C50 120.92(16) . . ?
C42 C57 C58 111.39(12) . . ?
C42 C57 C64 112.59(12) . . ?
C58 C57 C64 114.36(12) . . ?
C59 C58 C63 118.66(15) . . ?
C59 C58 C57 118.56(14) . . ?
C63 C58 C57 122.78(14) . . ?
C58 C59 C60 121.13(18) . . ?
C61 C60 C59 119.61(18) . . ?
C62 C61 C60 120.06(17) . . ?
C61 C62 C63 120.26(19) . . ?
C58 C63 C62 120.28(17) . . ?
C69 C64 C65 118.01(15) . . ?
C69 C64 C57 122.94(14) . . ?
C65 C64 C57 118.91(14) . . ?
C66 C65 C64 120.85(17) . . ?
C67 C66 C65 120.67(17) . . ?
C68 C67 C66 119.07(17) . . ?
C67 C68 C69 120.43(17) . . ?
C64 C69 C68 120.97(16) . . ?
O1 C70 C71 113.09(15) . . ?
C74 C71 C72 110.17(18) . . ?
C74 C71 C73 108.91(17) . . ?
C72 C71 C73 110.56(17) . . ?
C74 C71 C70 110.23(18) . . ?
C72 C71 C70 105.97(16) . . ?
C73 C71 C70 110.97(17) . . ?
O2 C72 C71 112.00(15) . . ?
O1 B1 O2 117.16(16) . . ?
O1 B1 Cu1 121.60(14) . . ?
O2 B1 Cu1 121.21(14) . . ?
C1 N1 C2 112.00(12) . . ?
C1 N1 C4 123.32(13) . . ?
C2 N1 C4 124.63(13) . . ?
C1 N2 C3 111.91(12) . . ?
C1 N2 C37 123.28(12) . . ?
C3 N2 C37 124.74(12) . . ?
B1 O1 C70 123.48(16) . . ?
B1 O2 C72 122.25(15) . . ?
C1 Cu1 B1 171.36(8) . . ?

loop_
_geom_bond_atom_site_label_1
_geom_bond_atom_site_label_2
_geom_bond_distance
_geom_bond_site_symmetry_2
_geom_bond_publ_flag
C1 N1 1.3616(19) . ?
C1 N2 1.3654(18) . ?
C1 Cu1 1.9346(15) . ?
C2 C3 1.344(2) . ?
C2 N1 1.385(2) . ?
C3 N2 1.3899(19) . ?
C4 C9 1.399(2) . ?
C4 C5 1.401(2) . ?
C4 N1 1.4432(18) . ?
C5 C6 1.388(2) . ?
C5 C10 1.527(2) . ?
C6 C7 1.399(2) . ?
C7 C8 1.390(2) . ?
C7 C23 1.507(2) . ?
C8 C9 1.390(2) . ?
C9 C24 1.529(2) . ?
C10 C11 1.516(2) . ?
C10 C17 1.530(2) . ?
C11 C16 1.387(3) . ?
C11 C12 1.397(2) . ?
C12 C13 1.381(3) . ?
C13 C14 1.385(3) . ?
C14 C15 1.388(3) . ?
C15 C16 1.393(3) . ?
C17 C22 1.385(2) . ?
C17 C18 1.388(2) . ?
C18 C19 1.396(2) . ?
C19 C20 1.362(3) . ?
C20 C21 1.367(3) . ?
C21 C22 1.389(3) . ?
C24 C31 1.521(2) . ?
C24 C25 1.531(2) . ?
C25 C26 1.386(3) . ?
C25 C30 1.391(2) . ?
C26 C27 1.393(3) . ?
C27 C28 1.376(3) . ?
C28 C29 1.377(3) . ?
C29 C30 1.392(2) . ?
C31 C32 1.389(2) . ?
C31 C36 1.393(2) . ?
C32 C33 1.385(3) . ?
C33 C34 1.387(3) . ?
C34 C35 1.382(3) . ?
C35 C36 1.382(3) . ?
C37 C42 1.399(2) . ?
C37 C38 1.400(2) . ?
C37 N2 1.4369(18) . ?
C38 C39 1.393(2) . ?
C38 C43 1.529(2) . ?
C39 C40 1.392(2) . ?
C40 C41 1.393(2) . ?
C40 C56 1.504(2) . ?
C41 C42 1.391(2) . ?
C42 C57 1.5243(19) . ?
C43 C50 1.526(2) . ?
C43 C44 1.530(2) . ?
C44 C49 1.388(2) . ?
C44 C45 1.393(2) . ?
C45 C46 1.384(3) . ?
C46 C47 1.385(3) . ?
C47 C48 1.380(3) . ?
C48 C49 1.395(2) . ?
C50 C51 1.392(2) . ?
C50 C55 1.395(2) . ?
C51 C52 1.390(3) . ?
C52 C53 1.381(3) . ?
C53 C54 1.385(3) . ?
C54 C55 1.390(2) . ?
C57 C58 1.527(2) . ?
C57 C64 1.529(2) . ?
C58 C59 1.386(2) . ?
C58 C63 1.389(2) . ?
C59 C60 1.390(3) . ?
C60 C61 1.382(3) . ?
C61 C62 1.375(3) . ?
C62 C63 1.396(2) . ?
C64 C69 1.387(2) . ?
C64 C65 1.393(2) . ?
C65 C66 1.384(3) . ?
C66 C67 1.384(3) . ?
C67 C68 1.376(3) . ?
C68 C69 1.394(2) . ?
C70 O1 1.419(2) . ?
C70 C71 1.538(3) . ?
C71 C74 1.521(3) . ?
C71 C72 1.522(3) . ?
C71 C73 1.526(3) . ?
C72 O2 1.429(2) . ?
B1 O1 1.381(2) . ?
B1 O2 1.394(2) . ?
B1 Cu1 2.020(2) . ?

loop_
_geom_torsion_atom_site_label_1
_geom_torsion_atom_site_label_2
_geom_torsion_atom_site_label_3
_geom_torsion_atom_site_label_4
_geom_torsion
_geom_torsion_site_symmetry_1
_geom_torsion_site_symmetry_2
_geom_torsion_site_symmetry_3
_geom_torsion_site_symmetry_4
_geom_torsion_publ_flag
N1 C2 C3 N2 0.03(16) . . . . ?
C9 C4 C5 C6 -3.3(2) . . . . ?
N1 C4 C5 C6 176.76(15) . . . . ?
C9 C4 C5 C10 177.08(15) . . . . ?
N1 C4 C5 C10 -2.9(2) . . . . ?
C4 C5 C6 C7 -1.7(3) . . . . ?
C10 C5 C6 C7 177.99(16) . . . . ?
C5 C6 C7 C8 5.3(3) . . . . ?
C5 C6 C7 C23 -174.05(17) . . . . ?
C6 C7 C8 C9 -4.2(3) . . . . ?
C23 C7 C8 C9 175.13(17) . . . . ?
C7 C8 C9 C4 -0.5(3) . . . . ?
C7 C8 C9 C24 179.76(16) . . . . ?
C5 C4 C9 C8 4.3(2) . . . . ?
N1 C4 C9 C8 -175.73(15) . . . . ?
C5 C4 C9 C24 -175.91(15) . . . . ?
N1 C4 C9 C24 4.0(2) . . . . ?
C6 C5 C10 C11 -98.86(18) . . . . ?
C4 C5 C10 C11 80.77(18) . . . . ?
C6 C5 C10 C17 26.6(2) . . . . ?
C4 C5 C10 C17 -153.81(15) . . . . ?
C5 C10 C11 C16 29.5(2) . . . . ?
C17 C10 C11 C16 -97.16(18) . . . . ?
C5 C10 C11 C12 -156.93(14) . . . . ?
C17 C10 C11 C12 76.43(18) . . . . ?
C16 C11 C12 C13 1.0(2) . . . . ?
C10 C11 C12 C13 -172.81(15) . . . . ?
C11 C12 C13 C14 0.2(3) . . . . ?
C12 C13 C14 C15 -1.0(3) . . . . ?
C13 C14 C15 C16 0.7(3) . . . . ?
C12 C11 C16 C15 -1.4(3) . . . . ?
C10 C11 C16 C15 172.15(16) . . . . ?
C14 C15 C16 C11 0.6(3) . . . . ?
C11 C10 C17 C22 -159.80(16) . . . . ?
C5 C10 C17 C22 72.83(19) . . . . ?
C11 C10 C17 C18 19.2(2) . . . . ?
C5 C10 C17 C18 -108.14(17) . . . . ?
C22 C17 C18 C19 -0.8(3) . . . . ?
C10 C17 C18 C19 -179.88(15) . . . . ?
C17 C18 C19 C20 0.2(3) . . . . ?
C18 C19 C20 C21 0.5(3) . . . . ?
C19 C20 C21 C22 -0.6(3) . . . . ?
C18 C17 C22 C21 0.7(3) . . . . ?
C10 C17 C22 C21 179.80(19) . . . . ?
C20 C21 C22 C17 0.0(4) . . . . ?
C8 C9 C24 C31 92.73(19) . . . . ?
C4 C9 C24 C31 -87.03(18) . . . . ?
C8 C9 C24 C25 -35.5(2) . . . . ?
C4 C9 C24 C25 144.74(15) . . . . ?
C31 C24 C25 C26 146.95(16) . . . . ?
C9 C24 C25 C26 -84.19(19) . . . . ?
C31 C24 C25 C30 -32.9(2) . . . . ?
C9 C24 C25 C30 95.94(19) . . . . ?
C30 C25 C26 C27 -1.4(3) . . . . ?
C24 C25 C26 C27 178.70(18) . . . . ?
C25 C26 C27 C28 -0.4(3) . . . . ?
C26 C27 C28 C29 1.8(3) . . . . ?
C27 C28 C29 C30 -1.4(3) . . . . ?
C26 C25 C30 C29 1.8(3) . . . . ?
C24 C25 C30 C29 -178.28(16) . . . . ?
C28 C29 C30 C25 -0.5(3) . . . . ?
C9 C24 C31 C32 -25.8(2) . . . . ?
C25 C24 C31 C32 102.29(18) . . . . ?
C9 C24 C31 C36 157.13(15) . . . . ?
C25 C24 C31 C36 -74.79(19) . . . . ?
C36 C31 C32 C33 -0.5(3) . . . . ?
C24 C31 C32 C33 -177.55(16) . . . . ?
C31 C32 C33 C34 -0.7(3) . . . . ?
C32 C33 C34 C35 1.6(3) . . . . ?
C33 C34 C35 C36 -1.3(3) . . . . ?
C34 C35 C36 C31 0.1(3) . . . . ?
C32 C31 C36 C35 0.8(3) . . . . ?
C24 C31 C36 C35 178.01(17) . . . . ?
C42 C37 C38 C39 1.1(2) . . . . ?
N2 C37 C38 C39 -178.43(13) . . . . ?
C42 C37 C38 C43 -179.81(13) . . . . ?
N2 C37 C38 C43 0.6(2) . . . . ?
C37 C38 C39 C40 -1.7(2) . . . . ?
C43 C38 C39 C40 179.25(14) . . . . ?
C38 C39 C40 C41 0.8(2) . . . . ?
C38 C39 C40 C56 179.24(14) . . . . ?
C39 C40 C41 C42 0.7(2) . . . . ?
C56 C40 C41 C42 -177.74(14) . . . . ?
C40 C41 C42 C37 -1.2(2) . . . . ?
C40 C41 C42 C57 175.95(14) . . . . ?
C38 C37 C42 C41 0.3(2) . . . . ?
N2 C37 C42 C41 179.84(13) . . . . ?
C38 C37 C42 C57 -176.85(13) . . . . ?
N2 C37 C42 C57 2.7(2) . . . . ?
C39 C38 C43 C50 -81.92(17) . . . . ?
C37 C38 C43 C50 99.06(16) . . . . ?
C39 C38 C43 C44 48.54(18) . . . . ?
C37 C38 C43 C44 -130.48(14) . . . . ?
C50 C43 C44 C49 21.9(2) . . . . ?
C38 C43 C44 C49 -105.20(18) . . . . ?
C50 C43 C44 C45 -162.05(15) . . . . ?
C38 C43 C44 C45 70.85(18) . . . . ?
C49 C44 C45 C46 1.8(3) . . . . ?
C43 C44 C45 C46 -174.46(17) . . . . ?
C44 C45 C46 C47 -0.5(3) . . . . ?
C45 C46 C47 C48 -0.8(3) . . . . ?
C46 C47 C48 C49 0.8(3) . . . . ?
C45 C44 C49 C48 -1.9(3) . . . . ?
C43 C44 C49 C48 174.13(16) . . . . ?
C47 C48 C49 C44 0.6(3) . . . . ?
C38 C43 C50 C51 -122.21(16) . . . . ?
C44 C43 C50 C51 111.50(17) . . . . ?
C38 C43 C50 C55 55.20(19) . . . . ?
C44 C43 C50 C55 -71.09(19) . . . . ?
C55 C50 C51 C52 -0.1(2) . . . . ?
C43 C50 C51 C52 177.42(15) . . . . ?
C50 C51 C52 C53 -0.1(3) . . . . ?
C51 C52 C53 C54 0.4(3) . . . . ?
C52 C53 C54 C55 -0.5(3) . . . . ?
C53 C54 C55 C50 0.2(3) . . . . ?
C51 C50 C55 C54 0.1(2) . . . . ?
C43 C50 C55 C54 -177.35(14) . . . . ?
C41 C42 C57 C58 55.05(18) . . . . ?
C37 C42 C57 C58 -127.90(15) . . . . ?
C41 C42 C57 C64 -74.95(17) . . . . ?
C37 C42 C57 C64 102.11(16) . . . . ?
C42 C57 C58 C59 80.90(17) . . . . ?
C64 C57 C58 C59 -150.04(14) . . . . ?
C42 C57 C58 C63 -99.44(17) . . . . ?
C64 C57 C58 C63 29.6(2) . . . . ?
C63 C58 C59 C60 0.0(3) . . . . ?
C57 C58 C59 C60 179.66(15) . . . . ?
C58 C59 C60 C61 -0.4(3) . . . . ?
C59 C60 C61 C62 0.5(3) . . . . ?
C60 C61 C62 C63 -0.2(3) . . . . ?
C59 C58 C63 C62 0.3(3) . . . . ?
C57 C58 C63 C62 -179.34(16) . . . . ?
C61 C62 C63 C58 -0.2(3) . . . . ?
C42 C57 C64 C69 -5.4(2) . . . . ?
C58 C57 C64 C69 -133.84(16) . . . . ?
C42 C57 C64 C65 178.95(15) . . . . ?
C58 C57 C64 C65 50.5(2) . . . . ?
C69 C64 C65 C66 0.1(3) . . . . ?
C57 C64 C65 C66 176.02(18) . . . . ?
C64 C65 C66 C67 -0.5(3) . . . . ?
C65 C66 C67 C68 0.1(3) . . . . ?
C66 C67 C68 C69 0.7(3) . . . . ?
C65 C64 C69 C68 0.6(3) . . . . ?
C57 C64 C69 C68 -175.07(16) . . . . ?
C67 C68 C69 C64 -1.0(3) . . . . ?
O1 C70 C71 C74 170.43(18) . . . . ?
O1 C70 C71 C72 51.2(2) . . . . ?
O1 C70 C71 C73 -68.8(2) . . . . ?
C74 C71 C72 O2 -174.32(18) . . . . ?
C73 C71 C72 O2 65.2(2) . . . . ?
C70 C71 C72 O2 -55.1(2) . . . . ?
N2 C1 N1 C2 0.00(16) . . . . ?
Cu1 C1 N1 C2 -170.60(11) . . . . ?
N2 C1 N1 C4 -177.77(12) . . . . ?
Cu1 C1 N1 C4 11.6(2) . . . . ?
C3 C2 N1 C1 -0.02(17) . . . . ?
C3 C2 N1 C4 177.72(13) . . . . ?
C9 C4 N1 C1 -88.80(19) . . . . ?
C5 C4 N1 C1 91.16(18) . . . . ?
C9 C4 N1 C2 93.71(18) . . . . ?
C5 C4 N1 C2 -86.33(19) . . . . ?
N1 C1 N2 C3 0.02(15) . . . . ?
Cu1 C1 N2 C3 170.47(11) . . . . ?
N1 C1 N2 C37 177.23(12) . . . . ?
Cu1 C1 N2 C37 -12.3(2) . . . . ?
C2 C3 N2 C1 -0.03(17) . . . . ?
C2 C3 N2 C37 -177.20(13) . . . . ?
C42 C37 N2 C1 -80.87(18) . . . . ?
C38 C37 N2 C1 98.71(17) . . . . ?
C42 C37 N2 C3 95.99(17) . . . . ?
C38 C37 N2 C3 -84.43(18) . . . . ?
O2 B1 O1 C70 -3.2(3) . . . . ?
Cu1 B1 O1 C70 174.64(14) . . . . ?
C71 C70 O1 B1 -24.0(3) . . . . ?
O1 B1 O2 C72 -1.3(3) . . . . ?
Cu1 B1 O2 C72 -179.14(13) . . . . ?
C71 C72 O2 B1 32.6(3) . . . . ?
